data_2004750
loop_
_publ_author_name
'Feeder, N.'
'Jones, W.'

_publ_section_title
;
 Structures of Four <i>p</i>-Amidoperbenzoic Acids
;
_journal_issue 4
_journal_name_full 'Acta Crystallographica Section C'
_journal_page_first 919
_journal_page_last 923
_journal_paper_doi 10.1107/S0108270195016271
_journal_volume 52
_journal_year 1996
_chemical_formula_moiety 'C12 H15 N1 O4'
_chemical_formula_sum 'C12 H15 N O4'
_chemical_formula_weight 237.26
_symmetry_cell_setting monoclinic
_symmetry_space_group_name_Hall '-P 2ybc'
_symmetry_space_group_name_H-M 'P 1 21/c 1'
_atom_type_scat_source IntTabIV
_cell_angle_alpha 90
_cell_angle_beta 111.59(3)
_cell_angle_gamma 90
_cell_formula_units_Z 4
_cell_length_a 10.729(5)
_cell_length_b 14.026(7)
_cell_length_c 8.654(3)
_cell_measurement_reflns_used 25
_cell_measurement_temperature 295
_cell_measurement_theta_max 13
_cell_measurement_theta_min 9
_cell_volume 1210.9(10)
_computing_cell_refinement CAD4
_computing_data_collection 'CAD4 (Enraf--Nonius, 1989)'
_computing_data_reduction CAD4
_computing_structure_refinement 'SHELXL76 (Sheldrick, 1976)'
_computing_structure_solution 'SHELXS86 (Sheldrick, 1990)'
_diffrn_measurement_device 'Enraf-Nonius CAD-4'
_diffrn_measurement_method \w/2\q
_diffrn_radiation_type MoK\a
_diffrn_radiation_wavelength 0.71069
_diffrn_reflns_limit_h_max 12
_diffrn_reflns_limit_h_min 0
_diffrn_reflns_limit_k_max 16
_diffrn_reflns_limit_k_min 0
_diffrn_reflns_limit_l_max 10
_diffrn_reflns_limit_l_min -10
_diffrn_reflns_number 2238
_diffrn_reflns_theta_max 25
_diffrn_standards_decay_% none
_diffrn_standards_interval_count 100
_diffrn_standards_number 2
_exptl_absorpt_coefficient_mu 0.092
_exptl_absorpt_correction_type none
_exptl_crystal_colour 'white transparent'
_exptl_crystal_density_diffrn 1.30
_exptl_crystal_description rod
_exptl_crystal_size_max 0.4
_exptl_crystal_size_mid 0.2
_exptl_crystal_size_min 0.2
_refine_diff_density_max 0.46
_refine_diff_density_min -0.21
_refine_ls_extinction_method none
_refine_ls_goodness_of_fit_obs 1.286
_refine_ls_number_parameters 164
_refine_ls_number_reflns 842
_refine_ls_R_factor_obs 0.068
_refine_ls_shift/esd_max 0.22
_refine_ls_structure_factor_coef F
_refine_ls_weighting_scheme unit
_refine_ls_wR_factor_obs 0.068
_reflns_number_observed 842
_reflns_number_total 2238
_reflns_observed_criterion F>3\s(F)
_cod_data_source_file hu1075.cif
_cod_data_source_block hu1075d
_cod_original_cell_volume 1211
_cod_original_sg_symbol_H-M 'P 21/c'
_cod_original_formula_sum 'C12 H15 N1 O4'
_cod_database_code 2004750

loop_
_atom_site_aniso_label
_atom_site_aniso_U_11
_atom_site_aniso_U_22
_atom_site_aniso_U_33
_atom_site_aniso_U_12
_atom_site_aniso_U_13
_atom_site_aniso_U_23
C(1) .036(4) .039(4) .058(6) -.001(3) .016(4) .003(4)
C(2) .048(4) .033(4) .094(7) -.005(4) .034(5) -.009(5)
C(3) .037(4) .048(5) .075(7) -.004(4) .029(4) .001(4)
C(4) .044(4) .036(4) .055(5) .004(4) .022(4) .002(4)
C(5) .042(4) .039(4) .084(7) 0(4) .030(4) .003(4)
C(6) .042(4) .037(4) .077(6) -.011(3) .023(4) -.005(4)
C(7) .045(4) .044(5) .083(7) -.002(4) .036(5) .007(4)
C(8) .052(5) .044(5) .106(8) .002(4) .042(5) -.014(5)
C(9) .046(5) .068(6) .153(11) .002(5) .032(6) -.036(6)
C(10) .073(7) .067(6) .168(12) .014(5) .040(8) -.021(7)
C(11) .056(5) .051(5) .135(9) .001(4) .045(6) -.024(6)
C(12) .098(8) .103(8) .095(9) .021(6) .030(8) -.001(7)
N(1) .038(3) .039(3) .088(5) -.001(3) .029(4) -.014(4)
O(8) .054(3) .050(3) .196(7) -.011(3) .070(4) -.036(4)
O(71) .055(3) .041(3) .115(5) -.001(3) .043(3) -.007(3)
O(72) .050(3) .050(3) .191(7) .002(3) .070(4) -.008(4)
O(73) .061(4) .061(4) .279(11) -.008(3) .094(6) -.028(5)

loop_
_atom_site_label
_atom_site_fract_x
_atom_site_fract_y
_atom_site_fract_z
_atom_site_U_iso_or_equiv
C(1) .3509(6) .7856(5) .2302(9) .044(5)
C(2) .4755(7) .8283(5) .2668(10) .058(5)
C(3) .5801(7) .7787(5) .2534(9) .053(5)
C(4) .5640(7) .6841(5) .1997(9) .045(4)
C(5) .4404(7) .6412(5) .1643(10) .053(5)
C(6) .3349(7) .6914(5) .1794(10) .052(5)
C(7) .6723(7) .6266(5) .1818(11) .057(5)
C(8) .1269(8) .8139(5) .2437(11) .100(6)
C(9) .0457(8) .8880(6) .2898(14) .089(7)
C(10) -.0827(9) .9045(6) .1633(16) .103(8)
C(11) -0.1721(8) .9747(5) .2138(13) .081(6)
C(12) -0.3002(10) .9909(7) .0695(13) .099(8)
N(1) .2493(5) .8411(4) .2523(8) .055(4)
O(8) .0854(5) .7331(4) .2073(9) .100(4)
O(71) .6657(5) .5440(4) .1438(7) .070(4)
O(72) .7801(5) .6809(4) .2082(9) .097(4)
O(73) .8847(6) .6236(5) .1864(12) .134(6)
H(1N) .2730(5) .9155(4) .2801(8) .09(3)
H(2) .4895(7) .9018(5) .3065(10) .063(10)
H(3) .6764(7) .8129(5) .2847(9) .063(10)
H(5) .4263(7) .5677(5) .1245(10) .063(10)
H(6) .2391(7) .6569(5) .1511(10) .063(10)
H(73) .945(12) .672(9) .180(15) .20(6)
H(91) .1012(8) .9541(6) .3148(14) .12(3)
H(92) .0308(8) .8647(6) .4008(14) .12(3)
H(101) -.0673(9) .9332(6) .0558(16) .18(4)
H(102) -0.1347(9) .8372(6) .1314(16) .18(4)
H(111) -0.1202(8) 1.0418(5) .2509(13) .13(3)
H(112) -0.1940(8) .9453(5) .3163(13) .13(3)
H(121) -0.3625(10) 1.0400(7) .1051(13) .20(3)
H(122) -0.3523(10) .9239(7) .0323(13) .20(3)
H(123) -0.2785(10) 1.0204(7) -.0331(13) .20(3)

loop_
_geom_angle_atom_site_label_1
_geom_angle_atom_site_label_2
_geom_angle_atom_site_label_3
_geom_angle
_geom_angle_publ_flag
C(8) N(1) C(1) 128.7(7) no
C(2) C(1) N(1) 117.3(7) no
C(6) C(1) N(1) 124.0(7) no
C(6) C(1) C(2) 118.7(7) no
C(3) C(2) C(1) 120.9(7) no
C(2) C(3) C(4) 120.7(8) no
C(5) C(4) C(7) 117.9(7) no
C(3) C(4) C(7) 123.5(8) no
C(3) C(4) C(5) 118.5(7) no
C(6) C(5) C(4) 120.6(8) no
C(5) C(6) C(1) 120.5(8) no
O(72) C(7) C(4) 109.8(7) no
O(71) C(7) C(4) 126.2(8) no
O(71) C(7) O(72) 124.0(8) no
O(73) O(72) C(7) 109.1(6) no
H(73) O(73) O(72) 101(7) no
O(8) C(8) N(1) 122.4(8) no
C(9) C(8) N(1) 116.1(8) no
C(9) C(8) O(8) 121.4(8) no
C(10) C(9) C(8) 113.5(9) no
C(9) C(10) C(11) 114.2(10) no
C(12) C(11) C(10) 109.6(10) no
C(8) N(1) H(1N) 115.6(5) no
H(6) C(6) C(1) 119.8(5) no
C(5) C(6) H(6) 119.7(5) no
H(5) C(5) C(4) 119.7(5) no
H(5) C(5) C(6) 119.7(5) no
H(3) C(3) C(4) 119.6(5) no
C(2) C(3) H(3) 119.7(5) no
H(2) C(2) C(1) 119.6(5) no
H(2) C(2) C(3) 119.5(5) no
H(112) C(11) H(111) 109.5 no
H(91) C(9) C(8) 108.4(5) no
C(10) C(11) H(111) 109.4(6) no
C(10) C(11) H(112) 109.5(7) no
C(12) C(11) H(111) 109.4(6) no
C(12) C(11) H(112) 109.5(7) no
H(92) C(9) C(8) 108.4(7) no
H(92) C(9) H(91) 109.5 no
C(10) C(9) H(91) 108.6(6) no
C(10) C(9) H(92) 108.3(7) no
H(101) C(10) C(11) 108.3(7) no
H(101) C(10) C(9) 108.1(7) no
H(102) C(10) C(11) 108.3(6) no
H(102) C(10) C(9) 108.4(6) no
H(102) C(10) H(101) 109.5 no
H(121) C(12) C(11) 109.5(6) no
H(122) C(12) C(11) 109.4(6) no
H(122) C(12) H(121) 109.5 no
H(123) C(12) C(11) 109.5(7) no
H(123) C(12) H(121) 109.5 no
H(123) C(12) H(122) 109.5 no
C(1) N(1) H(1N) 115.7(5) no

loop_
_geom_bond_atom_site_label_1
_geom_bond_atom_site_label_2
_geom_bond_distance
_geom_bond_publ_flag
C(1) C(2) 1.391(10) no
C(2) C(3) 1.361(11) no
C(3) C(4) 1.395(11) no
C(4) C(5) 1.385(11) no
C(5) C(6) 1.379(11) no
C(6) C(1) 1.383(11) no
C(7) C(4) 1.468(11) no
C(7) O(71) 1.199(10) no
C(7) O(72) 1.333(10) no
O(72) O(73) 1.447(9) no
O(73) H(73) 0.95(12) no
C(1) N(1) 1.409(10) no
C(8) N(1) 1.343(10) no
C(8) O(8) 1.216(10) no
C(8) C(9) 1.502(12) no
C(9) C(10) 1.429(13) no
C(10) C(11) 1.546(13) no
C(11) C(12) 1.495(14) no
H(1N) N(1) 1.080 no
H(5) C(5) 1.080 no
H(2) C(2) 1.080 no
H(111) C(11) 1.080 no
H(91) C(9) 1.080 no
H(102) C(10) 1.080 no
H(122) C(12) 1.080 no
H(101) C(10) 1.080 no
H(6) C(6) 1.080 no
H(3) C(3) 1.080 no
H(112) C(11) 1.080 no
H(92) C(9) 1.080 no
H(121) C(12) 1.080 no
H(123) C(12) 1.080 no

loop_
_geom_torsion_atom_site_label_1
_geom_torsion_atom_site_label_2
_geom_torsion_atom_site_label_3
_geom_torsion_atom_site_label_4
_geom_torsion
_geom_torsion_publ_flag
C5 C4 C7 O72 175.2 no
C5 C4 C7 O71 -2.4 no
C3 C4 C7 O72 -6.1 no
C3 C4 C7 O71 176.3 no
C7 C4 C5 C6 179.7 no
C7 C4 C5 H5 -0.2 no
C3 C4 C5 C6 1.0 no
C3 C4 C5 H5 -179.0 no
C7 C4 C3 H3 -0.2 no
C7 C4 C3 C2 179.8 no
C5 C4 C3 H3 178.4 no
C5 C4 C3 C2 -1.5 no
O73 O72 C7 C4 -178.7 no
O73 O72 C7 O71 -1.0 no
C7 O72 O73 H73 166.0 no
H1N N1 C1 C6 -174.0 no
H1N N1 C1 C2 8.0 no
C8 N1 C1 C6 6.2 no
C8 N1 C1 C2 -171.9 no
H1N N1 C8 O8 177.2 no
H1N N1 C8 C9 -5.7 no
C1 N1 C8 O8 -2.9 no
C1 N1 C8 C9 174.2 no
N1 C1 C6 H6 1.6 no
N1 C1 C6 C5 -178.5 no
C2 C1 C6 H6 179.6 no
C2 C1 C6 C5 -0.5 no
N1 C1 C2 C3 178.1 no
N1 C1 C2 H2 -1.9 no
C6 C1 C2 C3 -0.1 no
C6 C1 C2 H2 179.9 no
C1 C6 C5 C4 0.0 no
C1 C6 C5 H5 180.0 no
H6 C6 C5 C4 179.9 no
H6 C6 C5 H5 -0.2 no
C4 C3 C2 C1 1.1 no
C4 C3 C2 H2 -178.9 no
H3 C3 C2 C1 -178.9 no
H3 C3 C2 H2 1.2 no
N1 C8 C9 H91 3.9 no
N1 C8 C9 H92 -114.9 no
N1 C8 C9 C10 124.7 no
O8 C8 C9 H91 -179.0 no
O8 C8 C9 H92 62.3 no
O8 C8 C9 C10 -58.2 no
H111 C11 C10 C9 56.9 no
H111 C11 C10 H101 -63.6 no
H111 C11 C10 H102 177.7 no
H112 C11 C10 C9 -63.1 no
H112 C11 C10 H101 176.4 no
H112 C11 C10 H102 57.8 no
C12 C11 C10 C9 176.8 no
C12 C11 C10 H101 56.3 no
C12 C11 C10 H102 -62.3 no
H111 C11 C12 H121 -60.0 no
H111 C11 C12 H122 -180.0 no
H111 C11 C12 H123 60.0 no
H112 C11 C12 H121 59.9 no
H112 C11 C12 H122 -60.0 no
H112 C11 C12 H123 180.0 no
C10 C11 C12 H121 -180.0 no
C10 C11 C12 H122 60.1 no
C10 C11 C12 H123 -59.9 no
C8 C9 C10 C11 175.4 no
C8 C9 C10 H101 -63.9 no
C8 C9 C10 H102 54.6 no
H91 C9 C10 C11 -63.9 no
H91 C9 C10 H101 56.7 no
H91 C9 C10 H102 175.3 no
H92 C9 C10 C11 55.0 no
H92 C9 C10 H101 173.6 no
H92 C9 C10 H102 -65.8 no
